data_7702168
loop_
_publ_author_name
'Benmansour, Samia'
'P\'erez-Herr\'aez, Irene'
'Cerezo-Navarrete, Christian'
'L\'opez-Mart\'inez, Gustavo'
'Mart\'inez Hern\'andez, Cristian'
'G\'omez-Garc\'ia, Carlos J'

_publ_section_title
;
 Solvent-modulation of the structure and dimensionality in
 lanthanoid-anilato coordination polymers.
;
_journal_issue 19
_journal_name_full 'Dalton transactions (Cambridge, England : 2003)'
_journal_page_first 6729
_journal_page_last 6741
_journal_paper_doi 10.1039/c8dt00143j
_journal_volume 47
_journal_year 2018
_chemical_formula_moiety C9H6ErCl3O9,5.0(H2O)
_chemical_formula_sum 'C9 H16 Cl3 Er O14'
_chemical_formula_weight 621.83
_chemical_properties_physical Air-sensitive
_space_group_crystal_system triclinic
_space_group_IT_number 2
_space_group_name_Hall '-P 1'
_space_group_name_H-M_alt 'P -1'
_atom_sites_solution_hydrogens difmap
_audit_creation_method SHELXL-2014/7
_audit_update_record
;
2018-03-09 deposited with the CCDC.
2018-04-16 downloaded from the CCDC.
;
_cell_angle_alpha 77.020(7)
_cell_angle_beta 76.609(7)
_cell_angle_gamma 74.818(7)
_cell_formula_units_Z 2
_cell_length_a 9.2364(6)
_cell_length_b 9.8037(9)
_cell_length_c 11.1779(9)
_cell_measurement_reflns_used 2763
_cell_measurement_temperature 120(2)
_cell_measurement_theta_max 24.9956
_cell_measurement_theta_min 3.2570
_cell_volume 935.68(14)
_computing_data_collection
;
CrysAlisPro, Agilent Technologies,
Version 1.171.35.19 (release 27-10-2011 CrysAlis171 .NET)
(compiled Oct 27 2011,15:02:11)
;
_computing_molecular_graphics 'Ortep for Windows (Farrugia, 2012)'
_computing_publication_material 'WinGX publication routines (Farrugia, 2012)'
_computing_structure_refinement 'SHELXL-2014/7 (Sheldrick, 2014)'
_computing_structure_solution 'SHELXT-2014 (Sheldrick, 2014)'
_diffrn_ambient_temperature 120(2)
_diffrn_measured_fraction_theta_full 0.998
_diffrn_measured_fraction_theta_max 0.995
_diffrn_measurement_device_type 'SuperNova, Single source at offset), Sapphire3'
_diffrn_measurement_method '\w scans'
_diffrn_radiation_type MoK\a
_diffrn_radiation_wavelength 0.71073
_diffrn_reflns_av_R_equivalents 0.0565
_diffrn_reflns_av_unetI/netI 0.0888
_diffrn_reflns_Laue_measured_fraction_full 0.998
_diffrn_reflns_Laue_measured_fraction_max 0.995
_diffrn_reflns_limit_h_max 10
_diffrn_reflns_limit_h_min -8
_diffrn_reflns_limit_k_max 11
_diffrn_reflns_limit_k_min -11
_diffrn_reflns_limit_l_max 12
_diffrn_reflns_limit_l_min -13
_diffrn_reflns_number 6092
_diffrn_reflns_point_group_measured_fraction_full 0.998
_diffrn_reflns_point_group_measured_fraction_max 0.995
_diffrn_reflns_theta_full 25.000
_diffrn_reflns_theta_max 25.049
_diffrn_reflns_theta_min 3.264
_diffrn_source 'SuperNova (Mo) X-ray Source'
_exptl_absorpt_coefficient_mu 4.981
_exptl_absorpt_correction_T_max 1.00000
_exptl_absorpt_correction_T_min 0.64882
_exptl_absorpt_correction_type multi-scan
_exptl_absorpt_process_details
;
CrysAlisPro, Agilent Technologies,
Version 1.171.35.19 (release 27-10-2011 CrysAlis171 .NET)
(compiled Oct 27 2011,15:02:11)
Empirical absorption correction using spherical harmonics,
 implemented in SCALE3 ABSPACK scaling algorithm.
;
_exptl_crystal_colour brown
_exptl_crystal_density_diffrn 2.207
_exptl_crystal_description prism
_exptl_crystal_F_000 602
_exptl_crystal_size_max 0.060
_exptl_crystal_size_mid 0.050
_exptl_crystal_size_min 0.030
_refine_diff_density_max 2.862
_refine_diff_density_min -2.738
_refine_diff_density_rms 0.270
_refine_ls_extinction_method none
_refine_ls_goodness_of_fit_ref 1.058
_refine_ls_hydrogen_treatment mixed
_refine_ls_matrix_type full
_refine_ls_number_parameters 266
_refine_ls_number_reflns 3289
_refine_ls_number_restraints 60
_refine_ls_restrained_S_all 1.049
_refine_ls_R_factor_all 0.0582
_refine_ls_R_factor_gt 0.0495
_refine_ls_shift/su_max 0.001
_refine_ls_shift/su_mean 0.000
_refine_ls_structure_factor_coef Fsqd
_refine_ls_weighting_details 'w=1/[\s^2^(Fo^2^)+(0.0606P)^2^] where P=(Fo^2^+2Fc^2^)/3'
_refine_ls_weighting_scheme calc
_refine_ls_wR_factor_gt 0.1185
_refine_ls_wR_factor_ref 0.1265
_reflns_Friedel_coverage 0.000
_reflns_number_gt 2868
_reflns_number_total 3289
_reflns_threshold_expression 'I > 2\s(I)'
_cod_data_source_file c8dt00143j2.cif
_cod_data_source_block shelx_Sam_GL275
_cod_database_code 7702168
_shelx_shelxl_version_number 2014/7
_shelx_space_group_comment
;
The symmetry employed for this shelxl refinement is uniquely defined
by the following loop, which should always be used as a source of
symmetry information in preference to the above space-group names.
They are only intended as comments.
;
_shelx_estimated_absorpt_t_min 0.754
_shelx_estimated_absorpt_t_max 0.865

loop_
_space_group_symop_operation_xyz
'x, y, z'
'-x, -y, -z'

loop_
_atom_site_label
_atom_site_type_symbol
_atom_site_fract_x
_atom_site_fract_y
_atom_site_fract_z
_atom_site_U_iso_or_equiv
_atom_site_adp_type
_atom_site_occupancy
_atom_site_site_symmetry_order
_atom_site_calc_flag
_atom_site_refinement_flags_posn
_atom_site_refinement_flags_adp
Er1 Er 0.23826(4) 0.83925(4) 0.31402(3) 0.01026(16) Uani 1 1 d . .
O1W O 0.4118(7) 0.7298(7) 0.1588(5) 0.0170(14) Uani 1 1 d D .
O2W O 0.4406(7) 0.6885(7) 0.4217(5) 0.0156(14) Uani 1 1 d D .
O3W O 0.0386(6) 1.0554(6) 0.3400(5) 0.0120(13) Uani 1 1 d . U
H3WA H 0.0461 1.1183 0.2715 0.018 Uiso 1 1 d R U
H3WB H 0.0549 1.0961 0.3958 0.018 Uiso 1 1 d R U
O2 O 0.0578(7) 0.8133(7) 0.2071(5) 0.0138(13) Uani 1 1 d . U
O12 O 0.0407(7) 0.7694(6) 0.4756(5) 0.0129(13) Uani 1 1 d . .
O22 O 0.4231(7) 0.9757(6) 0.2881(5) 0.0122(13) Uani 1 1 d . U
C1 C -0.0861(10) 0.8871(9) 0.0466(7) 0.0114(18) Uani 1 1 d . U
Cl1 Cl -0.1903(3) 0.7576(2) 0.1090(2) 0.0183(5) Uani 1 1 d . .
C2 C 0.0256(10) 0.8958(10) 0.1093(7) 0.0131(19) Uani 1 1 d . .
C6 C 0.1180(10) 1.0107(9) 0.0579(7) 0.0113(18) Uani 1 1 d . U
O6 O 0.2234(6) 1.0058(6) 0.1167(5) 0.0122(13) Uani 1 1 d . U
C11 C -0.1082(10) 0.5987(10) 0.5722(8) 0.0147(19) Uani 1 1 d . .
Cl11 Cl -0.2417(2) 0.7125(2) 0.6635(2) 0.0174(5) Uani 1 1 d . .
C12 C 0.0136(10) 0.6454(9) 0.4924(7) 0.0114(18) Uani 1 1 d . U
C16 C 0.1284(11) 0.5418(10) 0.4123(8) 0.016(2) Uani 1 1 d . .
O16 O 0.2326(6) 0.5915(6) 0.3398(5) 0.0108(13) Uani 1 1 d . .
C21 C 0.5967(11) 1.0358(10) 0.3817(8) 0.016(2) Uani 1 1 d . .
Cl21 Cl 0.7125(2) 1.0850(2) 0.24152(18) 0.0147(5) Uani 1 1 d . .
C22 C 0.4676(10) 0.9925(9) 0.3820(8) 0.0120(18) Uani 1 1 d . .
C26 C 0.3646(10) 0.9544(10) 0.5080(8) 0.0131(19) Uani 1 1 d . .
O26 O 0.2428(6) 0.9205(6) 0.5021(5) 0.0100(12) Uani 1 1 d . U
O11W O 0.4432(7) 1.1893(7) 0.0719(6) 0.0204(15) Uani 1 1 d D .
O12W O 0.0441(4) 0.6402(8) 0.8291(5) 0.0300(17) Uani 1 1 d G .
H12A H 0.1232 0.5686 0.8282 0.045 Uiso 1 1 d G U
H12B H -0.0304 0.6036 0.8763 0.045 Uiso 1 1 d G U
O13W O 0.3459(5) 0.5559(7) 0.6636(4) 0.0248(16) Uani 1 1 d G .
H13A H 0.2794 0.5120 0.7150 0.037 Uiso 1 1 d G U
H13B H 0.3830 0.5921 0.7111 0.037 Uiso 1 1 d G U
O14W O 0.4645(5) 0.5585(7) 0.8703(5) 0.0249(16) Uani 1 1 d G .
H14A H 0.4020 0.6123 0.8223 0.037 Uiso 1 1 d G U
H14B H 0.5081 0.6180 0.8884 0.037 Uiso 1 1 d G U
O15W O 0.1802(9) 0.5521(9) 0.0485(7) 0.0329(18) Uani 1 1 d D .
H1WA H 0.448(12) 0.640(2) 0.159(8) 0.049 Uiso 1 1 d D U
H1WB H 0.442(12) 0.777(8) 0.087(4) 0.049 Uiso 1 1 d D U
H2WA H 0.505(10) 0.620(7) 0.390(7) 0.049 Uiso 1 1 d D U
H2WB H 0.408(11) 0.658(10) 0.499(3) 0.049 Uiso 1 1 d D U
H11A H 0.367(8) 1.156(11) 0.068(9) 0.049 Uiso 1 1 d D U
H11B H 0.482(10) 1.141(10) 0.136(7) 0.049 Uiso 1 1 d D U
H15A H 0.147(10) 0.609(10) 0.102(8) 0.049 Uiso 1 1 d D U
H15B H 0.271(5) 0.505(11) 0.056(10) 0.049 Uiso 1 1 d D U

loop_
_atom_site_aniso_label
_atom_site_aniso_U_11
_atom_site_aniso_U_22
_atom_site_aniso_U_33
_atom_site_aniso_U_23
_atom_site_aniso_U_13
_atom_site_aniso_U_12
Er1 0.0123(3) 0.0123(3) 0.0113(2) -0.00177(16) -0.00657(16) -0.00783(17)
O1W 0.022(4) 0.014(4) 0.018(3) -0.001(3) -0.007(3) -0.007(3)
O2W 0.020(4) 0.016(4) 0.013(3) -0.002(3) -0.007(3) -0.006(3)
O3W 0.0121(14) 0.0124(15) 0.0119(14) -0.0018(8) -0.0031(8) -0.0032(8)
O2 0.0138(13) 0.0139(13) 0.0139(13) -0.0023(5) -0.0029(5) -0.0032(5)
O12 0.014(3) 0.011(4) 0.017(3) -0.002(3) -0.004(3) -0.009(3)
O22 0.0122(13) 0.0123(13) 0.0123(13) -0.0022(5) -0.0025(5) -0.0030(5)
C1 0.0115(18) 0.0114(18) 0.0115(18) -0.0020(5) -0.0022(5) -0.0026(6)
Cl1 0.0222(12) 0.0186(13) 0.0206(11) 0.0033(9) -0.0127(9) -0.0141(10)
C2 0.017(5) 0.017(5) 0.008(4) 0.000(3) -0.004(4) -0.009(4)
C6 0.0112(18) 0.0113(18) 0.0114(18) -0.0020(5) -0.0022(5) -0.0026(6)
O6 0.0122(13) 0.0123(13) 0.0124(13) -0.0022(5) -0.0025(5) -0.0029(5)
C11 0.016(5) 0.015(5) 0.015(4) -0.001(4) -0.005(4) -0.006(4)
Cl11 0.0167(12) 0.0145(12) 0.0225(11) -0.0065(9) 0.0010(9) -0.0071(9)
C12 0.0115(18) 0.0115(18) 0.0115(18) -0.0020(5) -0.0022(5) -0.0026(6)
C16 0.025(5) 0.015(5) 0.012(4) 0.005(4) -0.010(4) -0.009(4)
O16 0.012(3) 0.012(3) 0.010(3) 0.000(2) -0.004(2) -0.006(3)
C21 0.024(5) 0.013(5) 0.015(4) 0.001(4) -0.012(4) -0.006(4)
Cl21 0.0134(11) 0.0235(13) 0.0125(10) -0.0030(9) -0.0037(8) -0.0120(9)
C22 0.015(5) 0.013(5) 0.011(4) 0.001(3) -0.010(4) -0.006(4)
C26 0.011(4) 0.017(5) 0.014(4) -0.009(4) -0.001(4) -0.003(4)
O26 0.0100(13) 0.0101(13) 0.0101(13) -0.0019(5) -0.0019(5) -0.0024(5)
O11W 0.017(4) 0.034(4) 0.017(3) 0.000(3) -0.008(3) -0.016(3)
O12W 0.022(4) 0.038(5) 0.035(4) -0.013(3) -0.010(3) -0.003(3)
O13W 0.030(4) 0.026(4) 0.018(3) -0.004(3) -0.003(3) -0.006(3)
O14W 0.030(4) 0.025(4) 0.023(4) -0.004(3) -0.015(3) -0.004(3)
O15W 0.028(4) 0.038(5) 0.038(4) -0.016(4) -0.016(4) 0.000(4)

loop_
_atom_type_symbol
_atom_type_description
_atom_type_scat_dispersion_real
_atom_type_scat_dispersion_imag
_atom_type_scat_source
C C 0.0033 0.0016 'International Tables Vol C Tables 4.2.6.8 and 6.1.1.4'
H H 0.0000 0.0000 'International Tables Vol C Tables 4.2.6.8 and 6.1.1.4'
O O 0.0106 0.0060 'International Tables Vol C Tables 4.2.6.8 and 6.1.1.4'
Cl Cl 0.1484 0.1585 'International Tables Vol C Tables 4.2.6.8 and 6.1.1.4'
Er Er -0.2586 4.9576 'International Tables Vol C Tables 4.2.6.8 and 6.1.1.4'

loop_
_geom_angle_atom_site_label_1
_geom_angle_atom_site_label_2
_geom_angle_atom_site_label_3
_geom_angle
_geom_angle_site_symmetry_1
_geom_angle_site_symmetry_3
O1W Er1 O2 83.2(2) . .
O1W Er1 O22 83.3(2) . .
O2 Er1 O22 139.62(19) . .
O1W Er1 O12 134.6(2) . .
O2 Er1 O12 75.87(19) . .
O22 Er1 O12 136.63(19) . .
O1W Er1 O16 68.6(2) . .
O2 Er1 O16 69.65(19) . .
O22 Er1 O16 137.4(2) . .
O12 Er1 O16 66.4(2) . .
O1W Er1 O26 137.9(2) . .
O2 Er1 O26 138.8(2) . .
O22 Er1 O26 66.20(19) . .
O12 Er1 O26 70.54(19) . .
O16 Er1 O26 115.39(18) . .
O1W Er1 O2W 76.4(2) . .
O2 Er1 O2W 138.7(2) . .
O22 Er1 O2W 73.1(2) . .
O12 Er1 O2W 93.6(2) . .
O16 Er1 O2W 69.61(19) . .
O26 Er1 O2W 67.62(19) . .
O1W Er1 O6 72.4(2) . .
O2 Er1 O6 66.16(19) . .
O22 Er1 O6 73.49(18) . .
O12 Er1 O6 130.11(19) . .
O16 Er1 O6 123.26(18) . .
O26 Er1 O6 121.23(19) . .
O2W Er1 O6 136.3(2) . .
O1W Er1 O3W 140.6(2) . .
O2 Er1 O3W 78.0(2) . .
O22 Er1 O3W 89.1(2) . .
O12 Er1 O3W 73.2(2) . .
O16 Er1 O3W 132.82(19) . .
O26 Er1 O3W 70.04(18) . .
O2W Er1 O3W 137.64(19) . .
O6 Er1 O3W 68.35(19) . .
Er1 O1W H1WA 128(6) . .
Er1 O1W H1WB 123(6) . .
H1WA O1W H1WB 109.0(18) . .
Er1 O2W H2WA 121(7) . .
Er1 O2W H2WB 113(7) . .
H2WA O2W H2WB 109.1(18) . .
Er1 O3W H3WA 109.3 . .
Er1 O3W H3WB 109.4 . .
H3WA O3W H3WB 104.5 . .
C2 O2 Er1 123.2(5) . .
C12 O12 Er1 120.9(5) . .
C22 O22 Er1 120.7(5) . .
C6 C1 C2 119.6(8) 2_575 .
C6 C1 Cl1 121.7(6) 2_575 .
C2 C1 Cl1 118.5(6) . .
O2 C2 C1 124.6(8) . .
O2 C2 C6 115.5(7) . .
C1 C2 C6 119.9(7) . .
O6 C6 C1 123.8(8) . 2_575
O6 C6 C2 115.8(7) . .
C1 C6 C2 120.4(7) 2_575 .
C6 O6 Er1 118.6(5) . .
C12 C11 C16 122.7(9) . 2_566
C12 C11 Cl11 120.3(7) . .
C16 C11 Cl11 116.9(7) 2_566 .
O12 C12 C11 126.1(8) . .
O12 C12 C16 115.1(7) . .
C11 C12 C16 118.7(8) . .
O16 C16 C11 125.9(9) . 2_566
O16 C16 C12 115.6(8) . .
C11 C16 C12 118.5(8) 2_566 .
C16 O16 Er1 121.3(6) . .
C22 C21 C26 121.4(8) . 2_676
C22 C21 Cl21 119.8(6) . .
C26 C21 Cl21 118.7(7) 2_676 .
O22 C22 C21 127.0(8) . .
O22 C22 C26 114.6(7) . .
C21 C22 C26 118.4(7) . .
O26 C26 C21 124.2(8) . 2_676
O26 C26 C22 115.5(7) . .
C21 C26 C22 120.2(8) 2_676 .
C26 O26 Er1 117.1(5) . .
H11A O11W H11B 109.0(18) . .
H12A O12W H12B 104.5 . .
H13A O13W H13B 104.5 . .
H14A O14W H14B 104.5 . .
H15A O15W H15B 109.3(18) . .

loop_
_geom_bond_atom_site_label_1
_geom_bond_atom_site_label_2
_geom_bond_distance
_geom_bond_site_symmetry_2
Er1 O1W 2.319(6) .
Er1 O2 2.356(5) .
Er1 O22 2.363(6) .
Er1 O12 2.374(6) .
Er1 O16 2.394(6) .
Er1 O26 2.422(5) .
Er1 O2W 2.433(6) .
Er1 O6 2.440(6) .
Er1 O3W 2.441(6) .
O1W H1WA 0.859(10) .
O1W H1WB 0.860(10) .
O2W H2WA 0.860(10) .
O2W H2WB 0.859(10) .
O3W H3WA 0.8703 .
O3W H3WB 0.8703 .
O2 C2 1.251(10) .
O12 C12 1.269(10) .
O22 C22 1.269(9) .
C1 C6 1.391(11) 2_575
C1 C2 1.404(11) .
C1 Cl1 1.719(9) .
C2 C6 1.521(12) .
C6 O6 1.280(9) .
C6 C1 1.391(11) 2_575
C11 C12 1.376(12) .
C11 C16 1.406(13) 2_566
C11 Cl11 1.736(9) .
C12 C16 1.537(12) .
C16 O16 1.235(10) .
C16 C11 1.406(13) 2_566
C21 C22 1.365(12) .
C21 C26 1.391(11) 2_676
C21 Cl21 1.728(9) .
C22 C26 1.536(12) .
C26 O26 1.272(10) .
C26 C21 1.391(11) 2_676
O11W H11A 0.860(10) .
O11W H11B 0.858(10) .
O12W H12A 0.8700 .
O12W H12B 0.8700 .
O13W H13A 0.8700 .
O13W H13B 0.8700 .
O14W H14A 0.8699 .
O14W H14B 0.8700 .
O15W H15A 0.860(10) .
O15W H15B 0.858(10) .
